data_1565102
loop_
_publ_author_name
'Yamamoto, H.'
'Aizawa, H.'
'Yamada, I.'
'Toda, K.'
'Tanaka, A.'
'Azuma, M.'
'Sakai, Y.'
'Nishikubo, T.'
'Kimura, H.'

_publ_section_title
;
 Crystal structures and electronic states of high-pressure synthesized
 (1-x)PbVO3-xBiCrO3 solid solutions : 7/8PbVO3-1/8BiCrO3 tetragonal phase
 at room temperature
;
_journal_name_full 'Journal of Asian Ceramic Societies'
_journal_page_first 1147
_journal_page_last 1153
_journal_paper_doi 10.1080/21870764.2021.1944556
_journal_volume 9
_journal_year 2021
_chemical_formula_sum 'Bi0.125 Cr0.125 O3 Pb0.875 V0.875'
_chemical_name_common 7/8PbVO3-1/8BiCrO3
_space_group_IT_number 99
_space_group_name_Hall 'P 4 -2'
_space_group_name_H-M_alt 'P 4 m m'
_cell_angle_alpha 90.000000
_cell_angle_beta 90.000000
_cell_angle_gamma 90.000000
_cell_formula_units_Z 1
_cell_length_a 3.83568(5)
_cell_length_b 3.83568(5)
_cell_length_c 4.44900(10)
_cell_volume 65.4557(19)
_diffrn_ambient_pressure 100
_diffrn_ambient_temperature 298
_cod_data_source_file PbVO3-BiCrO3-tetra-roomT.cif
_cod_data_source_block PbVO3_tetra_roomT
_cod_original_cell_volume 65.455649
_cod_original_formula_sum 'Bi0.125 Pb0.875 Cr0.125 V0.875 O3'
_cod_database_code 1565102

loop_
_space_group_symop_id
_space_group_symop_operation_xyz
1 x,y,z
2 -x,-y,z
3 -y,x,z
4 y,-x,z
5 x,-y,z
6 -x,y,z
7 -y,-x,z
8 y,x,z

loop_
_atom_site_label
_atom_site_occupancy
_atom_site_fract_x
_atom_site_fract_y
_atom_site_fract_z
_atom_site_adp_type
_atom_site_U_iso_or_equiv
_atom_site_type_symbol
PbBi 0.875 0.000000 0.000000 0.000000 Uiso 0.0098(2) Pb
BiPb 0.125 0.000000 0.000000 0.000000 Uiso 0.0098(2) Bi
VCr 0.875 0.500000 0.500000 0.5651(8) Uiso 0.0019(9) V
CrV 0.125 0.500000 0.500000 0.5651(8) Uiso 0.0019(9) Cr
O1 1.0 0.500000 0.500000 0.184(2) Uiso 0.005(2) O
O2 1.0 0.500000 0.000000 0.6690(10) Uiso 0.005(2) O
